data_7716983
loop_
_publ_author_name
'Pavlishchuk, Anna V.'
'Kolotilov, Sergey V.'
'Zeller, Matthias'
'Pavlishchuk, Vitaly V.'
'Pointillart, Fabrice'
'Addison, Anthony W.'

_publ_section_title
;
 Magnetocaloric effect in 1D-polymers bearing 15-metallacrown-5
 {GdCu<sub>5</sub>}<sup>3+</sup> units and anionic oxalate complexes.
;
_journal_issue 37
_journal_name_full 'Dalton transactions (Cambridge, England : 2003)'
_journal_page_first 15713
_journal_page_last 15724
_journal_paper_doi 10.1039/d4dt02413c
_journal_volume 53
_journal_year 2024
_chemical_formula_moiety 'C16 H32.04 Cr Cu5 Gd N10 O28.02, 12(H2 O)'
_chemical_formula_sum 'C16 H56.05 Cr Cu5 Gd N10 O40.02'
_chemical_formula_weight 1556.12
_space_group_crystal_system monoclinic
_space_group_IT_number 14
_space_group_name_Hall '-P 2ybc'
_space_group_name_H-M_alt 'P 1 21/c 1'
_atom_sites_solution_hydrogens mixed
_atom_sites_solution_primary direct
_atom_sites_solution_secondary difmap
_audit_creation_method SHELXL-2018/3
_audit_update_record
;
2024-07-02 deposited with the CCDC.	2024-09-03 downloaded from the CCDC.
;
_cell_angle_alpha 90
_cell_angle_beta 105.569(3)
_cell_angle_gamma 90
_cell_formula_units_Z 4
_cell_length_a 13.547(3)
_cell_length_b 25.425(6)
_cell_length_c 14.885(3)
_cell_measurement_reflns_used 5827
_cell_measurement_temperature 100(2)
_cell_measurement_theta_max 31.82
_cell_measurement_theta_min 2.41
_cell_volume 4938.8(19)
_computing_cell_refinement 'Apex2 v2009.7-0'
_computing_data_collection 'Apex2 v2009.7-0 (Bruker, 2009)'
_computing_data_reduction 'Apex2 v2009.7-0'
_computing_structure_refinement
;  
SHELXL-2018/3 (Sheldrick, 2015a, 2018), 
SHELXLE Rev1385 (H\"ubschle et al., 2011)
;
_computing_structure_solution 'SHELXS (Sheldrick, 2008)'
_diffrn_ambient_temperature 100(2)
_diffrn_measured_fraction_theta_full 0.999
_diffrn_measured_fraction_theta_max 0.941
_diffrn_measurement_device_type 'Bruker AXS SMART APEX CCD diffractometer'
_diffrn_measurement_method '\w scans'
_diffrn_radiation_monochromator graphite
_diffrn_radiation_type MoK\a
_diffrn_radiation_wavelength 0.71073
_diffrn_reflns_av_R_equivalents 0.0399
_diffrn_reflns_av_unetI/netI 0.0266
_diffrn_reflns_Laue_measured_fraction_full 0.999
_diffrn_reflns_Laue_measured_fraction_max 0.941
_diffrn_reflns_limit_h_max 19
_diffrn_reflns_limit_h_min -19
_diffrn_reflns_limit_k_max 37
_diffrn_reflns_limit_k_min -37
_diffrn_reflns_limit_l_max 22
_diffrn_reflns_limit_l_min -22
_diffrn_reflns_number 107685
_diffrn_reflns_point_group_measured_fraction_full 0.999
_diffrn_reflns_point_group_measured_fraction_max 0.941
_diffrn_reflns_theta_full 28.000
_diffrn_reflns_theta_max 31.991
_diffrn_reflns_theta_min 1.976
_diffrn_source 'fine-focus sealed tube'
_exptl_absorpt_coefficient_mu 3.766
_exptl_absorpt_correction_T_max 0.7465
_exptl_absorpt_correction_T_min 0.5405
_exptl_absorpt_correction_type multi-scan
_exptl_absorpt_process_details 'Apex2  v2009.7-0 (Bruker, 2009)'
_exptl_crystal_colour blue
_exptl_crystal_density_diffrn 2.093
_exptl_crystal_description plate
_exptl_crystal_F_000 3101
_exptl_crystal_size_max 0.350
_exptl_crystal_size_mid 0.250
_exptl_crystal_size_min 0.090
_refine_diff_density_max 1.807
_refine_diff_density_min -1.366
_refine_diff_density_rms 0.149
_refine_ls_extinction_method none
_refine_ls_goodness_of_fit_ref 1.207
_refine_ls_hydrogen_treatment mixed
_refine_ls_matrix_type full
_refine_ls_number_parameters 898
_refine_ls_number_reflns 16125
_refine_ls_number_restraints 178
_refine_ls_restrained_S_all 1.210
_refine_ls_R_factor_all 0.0506
_refine_ls_R_factor_gt 0.0424
_refine_ls_shift/su_max 0.006
_refine_ls_shift/su_mean 0.000
_refine_ls_structure_factor_coef Fsqd
_refine_ls_weighting_details 'w=1/[\s^2^(Fo^2^)+27.8581P] where P=(Fo^2^+2Fc^2^)/3'
_refine_ls_weighting_scheme calc
_refine_ls_wR_factor_gt 0.0854
_refine_ls_wR_factor_ref 0.0898
_reflns_Friedel_coverage 0.000
_reflns_number_gt 14321
_reflns_number_total 16125
_reflns_threshold_expression 'I > 2\s(I)'
_cod_data_source_file d4dt02413c2.cif
_cod_data_source_block 09mz426_0m
_cod_depositor_comments 'Adding full bibliography for 7716981--7716983.cif.'
_cod_original_cell_volume 4939(2)
_cod_original_sg_symbol_H-M 'P 21/c'
_cod_database_code 7716983
_shelx_shelxl_version_number 2018/3
_shelx_space_group_comment
;
The symmetry employed for this shelxl refinement is uniquely defined
by the following loop, which should always be used as a source of
symmetry information in preference to the above space-group names.
They are only intended as comments.
;
_shelx_estimated_absorpt_t_min 0.352
_shelx_estimated_absorpt_t_max 0.728

loop_
_space_group_symop_operation_xyz
'x, y, z'
'-x, y+1/2, -z+1/2'
'-x, -y, -z'
'x, -y-1/2, z-1/2'

loop_
_atom_site_label
_atom_site_type_symbol
_atom_site_fract_x
_atom_site_fract_y
_atom_site_fract_z
_atom_site_U_iso_or_equiv
_atom_site_adp_type
_atom_site_occupancy
_atom_site_site_symmetry_order
_atom_site_calc_flag
_atom_site_refinement_flags_posn
_atom_site_refinement_flags_adp
_atom_site_refinement_flags_occupancy
_atom_site_disorder_assembly
_atom_site_disorder_group
C1 C -0.1875(3) 0.87355(16) 0.4662(3) 0.0205(7) Uani 1 1 d . . . . .
C2 C -0.2968(3) 0.85532(18) 0.4521(3) 0.0258(8) Uani 1 1 d . . . . .
H2A H -0.342660 0.886232 0.445282 0.031 Uiso 1 1 calc R U . . .
H2B H -0.318269 0.834239 0.394200 0.031 Uiso 1 1 calc R U . . .
C3 C -0.1265(3) 0.77296(19) 0.7932(3) 0.0282(9) Uani 1 1 d . . . . .
C4 C -0.1281(3) 0.7377(2) 0.8742(3) 0.0384(12) Uani 1 1 d . . . . .
H4A H -0.177287 0.751772 0.906874 0.046 Uiso 1 1 calc R U . . .
H4B H -0.151244 0.702108 0.850962 0.046 Uiso 1 1 calc R U . . .
C5 C 0.2756(3) 0.78687(14) 0.9710(2) 0.0166(6) Uani 1 1 d . . . . .
C6 C 0.3852(3) 0.78182(15) 1.0297(3) 0.0201(7) Uani 1 1 d . . . . .
H6A H 0.387640 0.785028 1.096503 0.024 Uiso 1 1 calc R U . . .
H6B H 0.412356 0.746801 1.019639 0.024 Uiso 1 1 calc R U . . .
C7 C 0.4353(3) 0.93441(17) 0.7932(3) 0.0250(8) Uani 1 1 d . . . . .
C8 C 0.5002(4) 0.9732(2) 0.7567(4) 0.0424(13) Uani 1 1 d . . . . .
H8A H 0.509880 1.005735 0.794730 0.051 Uiso 1 1 calc R U . . .
H8B H 0.568520 0.957849 0.761233 0.051 Uiso 1 1 calc R U . . .
C9 C 0.1558(3) 0.98241(14) 0.4726(3) 0.0211(7) Uani 1 1 d . . . . .
C10 C 0.0956(3) 0.99702(16) 0.3748(3) 0.0238(8) Uani 1 1 d . . . . .
H10A H 0.093994 1.035767 0.367964 0.029 Uiso 1 1 calc R U . . .
H10B H 0.129662 0.982173 0.329354 0.029 Uiso 1 1 calc R U . . .
C11 C 0.2599(3) 0.73938(14) 0.7147(3) 0.0180(6) Uani 1 1 d . . . . .
C12 C 0.1474(3) 0.72333(14) 0.6739(3) 0.0174(6) Uani 1 1 d . . . . .
C13 C 0.2642(5) 0.58253(17) 0.5522(4) 0.0391(12) Uani 1 1 d . . . . .
C14 C 0.1914(5) 0.54817(18) 0.5931(4) 0.0423(13) Uani 1 1 d . . . . .
C15 C 0.4053(3) 0.59450(16) 0.8692(3) 0.0257(8) Uani 1 1 d . . . . .
C16 C 0.3147(3) 0.61366(15) 0.9064(3) 0.0224(7) Uani 1 1 d . . . . .
Cr1 Cr 0.25699(5) 0.63071(2) 0.71580(5) 0.02115(12) Uani 1 1 d . . . . .
Cu1 Cu -0.01977(4) 0.92184(2) 0.45035(3) 0.01916(9) Uani 1 1 d . . . . .
Cu2 Cu -0.17323(4) 0.82333(2) 0.63406(3) 0.02294(10) Uani 1 1 d . . . . .
Cu3 Cu 0.07411(3) 0.78177(2) 0.90091(3) 0.01693(9) Uani 1 1 d . . . . .
Cu4 Cu 0.36794(3) 0.86377(2) 0.89157(3) 0.01820(9) Uani 1 1 d . . . . .
Cu5 Cu 0.30011(4) 0.96656(2) 0.62882(3) 0.02071(9) Uani 1 1 d . . . . .
Gd1 Gd 0.12346(2) 0.85439(2) 0.68743(2) 0.01386(4) Uani 1 1 d . . . . .
N1 N -0.1244(2) 0.86141(13) 0.5448(2) 0.0202(6) Uani 1 1 d . . . . .
N2 N -0.3060(3) 0.82302(16) 0.5328(2) 0.0276(8) Uani 1 1 d . . . . .
H2C H -0.322654 0.789391 0.513671 0.033 Uiso 1 1 calc R U . . .
H2D H -0.356965 0.836120 0.555500 0.033 Uiso 1 1 calc R U . . .
N3 N -0.0397(2) 0.79519(12) 0.7963(2) 0.0175(6) Uani 1 1 d . . . . .
N4 N -0.0249(3) 0.73445(14) 0.9403(2) 0.0239(7) Uani 1 1 d . . . . .
H4C H -0.001951 0.700691 0.943006 0.029 Uiso 1 1 calc R U . . .
H4D H -0.028545 0.743807 0.998323 0.029 Uiso 1 1 calc R U . . .
N5 N 0.2631(2) 0.81589(12) 0.8983(2) 0.0186(6) Uani 1 1 d . . . . .
N6 N 0.4496(2) 0.82373(13) 1.0038(2) 0.0221(6) Uani 1 1 d . . . . .
H6C H 0.505338 0.808916 0.990782 0.026 Uiso 1 1 calc R U . . .
H6D H 0.471996 0.846215 1.052552 0.026 Uiso 1 1 calc R U . . .
N7 N 0.3448(3) 0.92628(13) 0.7399(2) 0.0204(6) Uani 1 1 d . . . . .
N8 N 0.4481(3) 0.98597(18) 0.6577(3) 0.0386(10) Uani 1 1 d . . . . .
H8C H 0.478392 0.967957 0.619389 0.046 Uiso 1 1 calc R U . . .
H8D H 0.454189 1.020964 0.647511 0.046 Uiso 1 1 calc R U . . .
N9 N 0.1094(3) 0.95047(12) 0.5161(2) 0.0188(6) Uani 1 1 d . . . . .
N10 N -0.0106(3) 0.97654(13) 0.3549(2) 0.0235(7) Uani 1 1 d . . . . .
H10C H -0.029173 0.962080 0.296904 0.028 Uiso 1 1 calc R U . . .
H10D H -0.054503 1.003424 0.356487 0.028 Uiso 1 1 calc R U . . .
O1 O -0.0237(2) 0.87879(11) 0.55720(18) 0.0199(5) Uani 1 1 d . . . . .
O2 O -0.1613(2) 0.89982(12) 0.40133(19) 0.0243(6) Uani 1 1 d . . . . .
O3 O -0.03921(19) 0.82768(10) 0.72105(17) 0.0163(5) Uani 1 1 d . . . . .
O4 O -0.2094(2) 0.77924(17) 0.7258(2) 0.0445(10) Uani 1 1 d . . . . .
O5 O 0.1628(2) 0.81906(11) 0.84220(19) 0.0205(5) Uani 1 1 d . . . . .
O6 O 0.2017(2) 0.76198(10) 0.99313(19) 0.0187(5) Uani 1 1 d . . . . .
O7 O 0.2845(2) 0.89178(10) 0.77473(19) 0.0192(5) Uani 1 1 d . . . . .
O8 O 0.4718(2) 0.91244(13) 0.8744(2) 0.0288(6) Uani 1 1 d . . . . .
O9 O 0.1638(2) 0.93774(10) 0.60736(18) 0.0188(5) Uani 1 1 d . . . . .
O10 O 0.2469(2) 1.00071(11) 0.5080(2) 0.0253(6) Uani 1 1 d . . . . .
O11 O 0.0763(3) 0.92685(12) 0.7698(2) 0.0349(8) Uani 1 1 d D . . . .
H11A H 0.123(3) 0.945(2) 0.804(3) 0.052 Uiso 1 1 d D U . . .
H11B H 0.030(3) 0.923(2) 0.797(4) 0.052 Uiso 1 1 d D U . . .
O12 O 0.0516(11) 0.8585(3) 0.9834(5) 0.030(3) Uani 0.55(3) 1 d D . P A 1
H12A H 0.008(7) 0.882(3) 0.958(3) 0.044 Uiso 0.55(3) 1 d D U P A 1
H12B H 0.057(7) 0.859(4) 1.0413(16) 0.044 Uiso 0.55(3) 1 d D U P A 1
O12B O -0.0014(18) 0.8479(6) 0.9889(10) 0.056(5) Uani 0.45(3) 1 d D . P A 2
H12C H -0.054(5) 0.848(8) 1.010(7) 0.085 Uiso 0.45(3) 1 d D U P A 2
H12D H 0.049(6) 0.839(7) 1.033(3) 0.085 Uiso 0.45(3) 1 d D U P A 2
O13 O 0.1730(2) 0.83485(11) 0.54776(19) 0.0194(5) Uani 1 1 d D . . . .
H13A H 0.188(4) 0.8041(8) 0.536(4) 0.029 Uiso 1 1 d D U . . .
H13B H 0.216(3) 0.8553(13) 0.534(4) 0.029 Uiso 1 1 d D U . . .
O14 O 1.0283(2) 0.64161(13) 0.8471(2) 0.0265(6) Uani 1 1 d D . . . .
H14A H 0.995(3) 0.636(2) 0.7924(19) 0.040 Uiso 1 1 d D U . . .
H14B H 1.0907(15) 0.640(2) 0.851(3) 0.040 Uiso 1 1 d D U . . .
O15 O 0.2971(3) 1.04945(16) 0.7374(3) 0.0430(9) Uani 1 1 d D . . . .
H15A H 0.257(4) 1.063(2) 0.687(2) 0.064 Uiso 1 1 d D U . . .
H15B H 0.295(5) 1.0749(19) 0.777(3) 0.064 Uiso 1 1 d D U . . .
O16 O -0.1240(6) 0.7311(3) 0.5909(5) 0.029(2) Uani 0.421(11) 1 d D . P B 1
H16A H -0.157678 0.731676 0.631339 0.044 Uiso 0.421(11) 1 d DR U P B 1
H16B H -0.061421 0.730515 0.619846 0.044 Uiso 0.421(11) 1 d DR U P B 1
O16B O 0.8969(19) 0.6821(9) 0.628(2) 0.144(9) Uani 0.322(15) 1 d D U P C 2
H16C H 0.901757 0.648624 0.641159 0.216 Uiso 0.322(15) 1 d DR U P C 2
H16D H 0.959095 0.690647 0.631289 0.216 Uiso 0.322(15) 1 d DR U P C 2
O17 O 0.2811(2) 0.78641(11) 0.7168(2) 0.0229(6) Uani 1 1 d . . . . .
O18 O 0.0818(2) 0.75839(10) 0.64948(18) 0.0179(5) Uani 1 1 d . . . . .
O19 O 0.3222(2) 0.70098(11) 0.7412(2) 0.0222(5) Uani 1 1 d . . . . .
O20 O 0.1308(2) 0.67375(10) 0.66838(19) 0.0201(5) Uani 1 1 d . . . . .
O21 O 0.2937(2) 0.62478(11) 0.5979(2) 0.0263(6) Uani 1 1 d . . . . .
O22 O 0.1804(3) 0.56542(11) 0.6710(2) 0.0294(7) Uani 1 1 d . . . . .
O23 O 0.2887(4) 0.56870(14) 0.4821(3) 0.0604(14) Uani 1 1 d . . . . .
O24 O 0.1517(5) 0.50867(16) 0.5528(4) 0.0781(19) Uani 1 1 d . . . . .
O25 O 0.3869(2) 0.59616(12) 0.7798(2) 0.0289(7) Uani 1 1 d D . . . .
O26 O 0.2352(2) 0.62777(11) 0.8423(2) 0.0239(6) Uani 1 1 d . . . . .
O27 O 0.4850(2) 0.57964(13) 0.9238(2) 0.0330(7) Uani 1 1 d . . . . .
O28 O 0.3240(2) 0.61449(12) 0.9906(2) 0.0272(6) Uani 1 1 d . . . . .
O29 O 0.6559(4) 0.5455(3) 0.1138(3) 0.0730(16) Uani 1 1 d D . . . .
H29A H 0.610(5) 0.569(2) 0.099(5) 0.110 Uiso 1 1 d D U . . .
H29B H 0.679(6) 0.539(3) 0.068(4) 0.110 Uiso 1 1 d D U . . .
O30 O 0.5267(3) 0.6333(3) 0.1086(3) 0.0628(14) Uani 1 1 d D . . . .
H30A H 0.507(5) 0.649(3) 0.150(4) 0.094 Uiso 1 1 d D U . . .
H30B H 0.476(4) 0.620(3) 0.070(4) 0.094 Uiso 1 1 d D U . . .
O31 O 0.4928(4) 0.6959(3) 0.2479(4) 0.083(2) Uani 1 1 d D . . . .
H31A H 0.430(2) 0.699(4) 0.244(7) 0.124 Uiso 1 1 d D U . . .
H31B H 0.511(6) 0.722(3) 0.222(7) 0.124 Uiso 1 1 d D U . . .
O32 O 0.6305(4) 0.7186(2) 0.4425(4) 0.0625(12) Uani 1 1 d D . . . .
H32A H 0.658(5) 0.6862(10) 0.445(5) 0.094 Uiso 1 1 d D U . . .
H32B H 0.604(5) 0.7236(19) 0.3849(18) 0.094 Uiso 1 1 d D U . . .
O33 O 0.9628(4) 0.5767(2) 0.6689(3) 0.0526(15) Uani 0.869(9) 1 d D . P D 2
H33A H 1.0239(16) 0.572(3) 0.666(5) 0.079 Uiso 0.869(9) 1 d D U P D 2
H33B H 0.930(2) 0.552(2) 0.635(5) 0.079 Uiso 0.869(9) 1 d D U P D 2
O35 O 0.0656(3) 0.42935(16) 0.6336(3) 0.0440(9) Uani 1 1 d D . . . .
H35A H 0.070(6) 0.4573(17) 0.603(4) 0.066 Uiso 1 1 d D U . . .
H35B H 0.122(3) 0.425(3) 0.678(4) 0.066 Uiso 1 1 d D U . . .
O34 O 0.5483(6) 0.6282(3) 0.6953(5) 0.0345(15) Uani 0.597(6) 1 d D U P E 1
H34A H 0.508(5) 0.620(4) 0.727(6) 0.052 Uiso 0.597(6) 1 d D U P E 1
H34B H 0.602(4) 0.610(2) 0.717(7) 0.052 Uiso 0.597(6) 1 d D U P E 1
O37 O 0.6128(8) 0.7286(5) 0.7435(8) 0.068(3) Uani 0.597(6) 1 d D U P E 1
H37A H 0.668(8) 0.740(5) 0.733(11) 0.102 Uiso 0.597(6) 1 d D U P E 1
H37B H 0.593(8) 0.7032(17) 0.707(4) 0.102 Uiso 0.597(6) 1 d D U P E 1
O41C O 0.857(4) 0.635(2) 0.679(5) 0.130(8) Uani 0.131(9) 1 d D U P D 1
H41E H 0.889867 0.612356 0.658254 0.195 Uiso 0.131(9) 1 d DR U P D 1
H41F H 0.849047 0.661581 0.644178 0.195 Uiso 0.131(9) 1 d DR U P D 1
O34B O 0.5349(10) 0.6027(7) 0.6708(10) 0.062(3) Uani 0.403(6) 1 d D U P E 2
H34C H 0.574(4) 0.578(3) 0.697(11) 0.093 Uiso 0.403(6) 1 d D U P E 2
H34D H 0.500(11) 0.612(3) 0.707(11) 0.093 Uiso 0.403(6) 1 d D U P E 2
O37B O 0.6159(12) 0.7208(7) 0.6974(11) 0.065(3) Uani 0.403(6) 1 d D U P E 2
H37C H 0.658(7) 0.746(4) 0.712(17) 0.098 Uiso 0.403(6) 1 d D U P E 2
H37D H 0.650(9) 0.693(3) 0.701(6) 0.098 Uiso 0.403(6) 1 d D U P E 2
O38B O 0.7441(7) 0.6065(4) 0.2838(7) 0.0388(19) Uani 0.403(6) 1 d D U P E 2
H38C H 0.711(9) 0.591(4) 0.235(5) 0.058 Uiso 0.403(6) 1 d D U P E 2
H38D H 0.743(8) 0.6390(13) 0.271(9) 0.058 Uiso 0.403(6) 1 d D U P E 2
O39B O 0.6757(8) 0.6067(5) 0.4417(8) 0.052(2) Uani 0.403(6) 1 d D U P E 2
H39C H 0.612(2) 0.608(4) 0.414(9) 0.079 Uiso 0.403(6) 1 d D U P E 2
H39D H 0.707(10) 0.6004(13) 0.401(7) 0.079 Uiso 0.403(6) 1 d D U P E 2
O40B O 0.7625(11) 0.5358(5) 0.5955(8) 0.068(3) Uani 0.403(6) 1 d D U P E 2
H40C H 0.755725 0.504279 0.571292 0.103 Uiso 0.403(6) 1 d DR U P E 2
H40D H 0.729125 0.555663 0.549154 0.103 Uiso 0.403(6) 1 d DR U P E 2
O41B O 0.7480(15) 0.6494(6) 0.6202(17) 0.130(7) Uani 0.403(6) 1 d D U P E 2
H41C H 0.809438 0.656529 0.646426 0.194 Uiso 0.403(6) 1 d DR U P E 2
H41D H 0.743096 0.642862 0.563646 0.194 Uiso 0.403(6) 1 d DR U P E 2
O36 O 0.5140(14) 0.5130(7) 0.5312(8) 0.093(6) Uani 0.396(13) 1 d D U P F -1
H36A H 0.573166 0.525709 0.538820 0.140 Uiso 0.396(13) 1 d DR U P F -1
H36B H 0.520418 0.481838 0.550575 0.140 Uiso 0.396(13) 1 d DR U P F -1
O38 O 0.7694(6) 0.6086(3) 0.2317(5) 0.0441(16) Uani 0.597(6) 1 d D U P E 1
H38A H 0.743(5) 0.592(2) 0.184(3) 0.066 Uiso 0.597(6) 1 d D U P E 1
H38B H 0.769(9) 0.6410(8) 0.220(5) 0.066 Uiso 0.597(6) 1 d D U P E 1
O39 O 0.6591(9) 0.6443(6) 0.3509(9) 0.044(3) Uani 0.299(10) 1 d D U P G 3
H39A H 0.680(10) 0.624(3) 0.316(10) 0.066 Uiso 0.299(10) 1 d D U P G 3
H39B H 0.598(3) 0.652(4) 0.325(10) 0.066 Uiso 0.299(10) 1 d D U P G 3
O39C O 0.7804(14) 0.6520(8) 0.4068(13) 0.036(4) Uani 0.182(10) 1 d D U P H 4
H39E H 0.75(2) 0.637(8) 0.444(14) 0.054 Uiso 0.182(10) 1 d D U P H 4
H39F H 0.78(2) 0.631(4) 0.363(4) 0.054 Uiso 0.182(10) 1 d D U P H 4
O40 O 0.6855(8) 0.5757(5) 0.4824(7) 0.089(3) Uani 0.597(6) 1 d D U P E 1
H40A H 0.730756 0.552199 0.469918 0.133 Uiso 0.597(6) 1 d DR U P E 1
H40B H 0.636015 0.574008 0.433582 0.133 Uiso 0.597(6) 1 d DR U P E 1
O41 O 0.8036(5) 0.5024(2) 0.6466(4) 0.0321(13) Uani 0.597(6) 1 d D U P E 1
H41A H 0.764(5) 0.515(4) 0.678(5) 0.048 Uiso 0.597(6) 1 d D U P E 1
H41B H 0.768(5) 0.485(2) 0.603(4) 0.048 Uiso 0.597(6) 1 d D U P E 1

loop_
_atom_site_aniso_label
_atom_site_aniso_U_11
_atom_site_aniso_U_22
_atom_site_aniso_U_33
_atom_site_aniso_U_23
_atom_site_aniso_U_13
_atom_site_aniso_U_12
C1 0.0182(16) 0.0251(18) 0.0191(16) 0.0030(14) 0.0066(14) 0.0062(14)
C2 0.0160(16) 0.039(2) 0.0218(18) 0.0060(16) 0.0048(14) 0.0067(16)
C3 0.0169(17) 0.043(2) 0.025(2) 0.0130(17) 0.0048(15) -0.0013(16)
C4 0.0180(19) 0.060(3) 0.035(2) 0.027(2) 0.0037(17) -0.006(2)
C5 0.0172(15) 0.0166(15) 0.0176(15) 0.0025(12) 0.0076(13) 0.0023(12)
C6 0.0185(16) 0.0217(17) 0.0226(17) 0.0037(14) 0.0099(14) 0.0036(13)
C7 0.0219(18) 0.0265(19) 0.029(2) 0.0063(15) 0.0104(16) -0.0011(15)
C8 0.026(2) 0.053(3) 0.048(3) 0.028(2) 0.010(2) -0.008(2)
C9 0.0296(19) 0.0152(15) 0.0227(17) 0.0022(13) 0.0143(15) 0.0037(14)
C10 0.033(2) 0.0204(17) 0.0204(17) 0.0073(14) 0.0108(16) 0.0051(15)
C11 0.0206(16) 0.0197(16) 0.0170(15) -0.0002(13) 0.0105(13) 0.0020(13)
C12 0.0223(17) 0.0149(15) 0.0188(16) 0.0009(12) 0.0121(14) 0.0013(12)
C13 0.072(4) 0.0186(19) 0.044(3) -0.0022(18) 0.044(3) -0.006(2)
C14 0.073(4) 0.019(2) 0.051(3) -0.0045(19) 0.044(3) -0.010(2)
C15 0.0244(19) 0.0200(17) 0.038(2) 0.0044(16) 0.0177(17) 0.0055(15)
C16 0.0190(17) 0.0188(16) 0.034(2) 0.0050(15) 0.0151(16) 0.0035(13)
Cr1 0.0268(3) 0.0157(3) 0.0272(3) 0.0045(2) 0.0181(3) 0.0056(2)
Cu1 0.0218(2) 0.0208(2) 0.0165(2) 0.00456(16) 0.00797(17) 0.00442(17)
Cu2 0.0150(2) 0.0325(3) 0.0212(2) 0.01004(19) 0.00452(17) 0.00133(18)
Cu3 0.01587(19) 0.0193(2) 0.0169(2) 0.00493(16) 0.00666(16) 0.00067(16)
Cu4 0.0172(2) 0.0197(2) 0.0192(2) 0.00338(16) 0.00750(17) -0.00141(16)
Cu5 0.0228(2) 0.0178(2) 0.0246(2) 0.00642(17) 0.01152(19) -0.00009(17)
Gd1 0.01653(7) 0.01220(7) 0.01430(7) 0.00136(6) 0.00666(6) 0.00132(6)
N1 0.0149(13) 0.0288(17) 0.0185(14) 0.0046(12) 0.0071(11) 0.0034(12)
N2 0.0152(15) 0.044(2) 0.0233(17) 0.0116(15) 0.0039(13) 0.0033(14)
N3 0.0171(14) 0.0190(14) 0.0177(14) 0.0046(11) 0.0067(11) 0.0011(11)
N4 0.0179(15) 0.0315(18) 0.0219(16) 0.0087(13) 0.0044(12) -0.0025(13)
N5 0.0171(14) 0.0190(14) 0.0201(14) 0.0031(11) 0.0054(12) -0.0011(11)
N6 0.0177(14) 0.0249(16) 0.0259(16) 0.0048(13) 0.0098(13) 0.0024(12)
N7 0.0222(15) 0.0181(14) 0.0247(16) 0.0057(12) 0.0130(13) -0.0011(12)
N8 0.0268(19) 0.048(2) 0.046(2) 0.025(2) 0.0171(18) -0.0005(17)
N9 0.0231(15) 0.0171(14) 0.0169(14) 0.0036(11) 0.0065(12) 0.0037(11)
N10 0.0317(18) 0.0210(15) 0.0206(15) 0.0051(12) 0.0118(14) 0.0071(13)
O1 0.0154(12) 0.0269(14) 0.0175(12) 0.0064(10) 0.0046(10) 0.0019(10)
O2 0.0217(13) 0.0330(15) 0.0201(13) 0.0066(11) 0.0088(11) 0.0052(11)
O3 0.0158(11) 0.0196(12) 0.0141(11) 0.0050(9) 0.0050(9) 0.0031(9)
O4 0.0180(14) 0.076(3) 0.0345(18) 0.0319(18) -0.0012(13) -0.0104(16)
O5 0.0168(12) 0.0223(13) 0.0217(13) 0.0077(10) 0.0041(10) -0.0028(10)
O6 0.0170(12) 0.0200(12) 0.0211(12) 0.0070(10) 0.0083(10) 0.0015(10)
O7 0.0213(13) 0.0173(12) 0.0206(12) 0.0045(10) 0.0085(10) -0.0036(10)
O8 0.0227(14) 0.0374(17) 0.0275(15) 0.0085(13) 0.0085(12) -0.0059(12)
O9 0.0224(13) 0.0177(12) 0.0166(12) 0.0042(9) 0.0058(10) -0.0009(10)
O10 0.0315(15) 0.0199(13) 0.0279(15) 0.0059(11) 0.0136(12) -0.0007(11)
O11 0.058(2) 0.0174(14) 0.0419(19) 0.0020(13) 0.0347(18) 0.0057(14)
O12 0.042(6) 0.027(3) 0.021(3) 0.001(2) 0.009(3) 0.007(3)
O12B 0.051(10) 0.050(7) 0.061(7) -0.008(5) 0.002(6) 0.003(7)
O13 0.0230(13) 0.0162(12) 0.0234(13) -0.0003(10) 0.0136(11) 0.0007(10)
O14 0.0218(14) 0.0347(16) 0.0251(14) 0.0036(12) 0.0097(12) -0.0017(12)
O15 0.0323(18) 0.055(2) 0.040(2) 0.0237(17) 0.0066(16) 0.0070(17)
O16 0.022(4) 0.037(5) 0.031(4) -0.004(3) 0.010(3) -0.002(3)
O16B 0.117(14) 0.082(12) 0.27(2) -0.052(13) 0.106(15) -0.013(10)
O17 0.0243(14) 0.0186(12) 0.0283(14) -0.0033(11) 0.0116(12) -0.0019(10)
O18 0.0202(12) 0.0149(11) 0.0205(12) -0.0001(9) 0.0086(10) 0.0019(9)
O19 0.0209(13) 0.0213(13) 0.0269(14) 0.0016(11) 0.0109(11) 0.0036(10)
O20 0.0247(13) 0.0134(11) 0.0245(13) 0.0015(10) 0.0104(11) 0.0021(10)
O21 0.0386(17) 0.0183(13) 0.0302(15) 0.0012(11) 0.0235(14) 0.0010(12)
O22 0.0464(19) 0.0166(13) 0.0361(17) 0.0023(11) 0.0297(15) 0.0000(12)
O23 0.123(4) 0.0257(17) 0.062(3) -0.0142(17) 0.076(3) -0.019(2)
O24 0.156(5) 0.035(2) 0.076(3) -0.026(2) 0.088(4) -0.047(3)
O25 0.0297(15) 0.0278(15) 0.0374(17) 0.0091(13) 0.0231(14) 0.0138(12)
O26 0.0227(13) 0.0259(14) 0.0287(14) 0.0075(11) 0.0163(12) 0.0095(11)
O27 0.0230(15) 0.0338(17) 0.0445(19) -0.0003(14) 0.0129(14) 0.0100(13)
O28 0.0263(15) 0.0286(15) 0.0306(15) 0.0077(12) 0.0145(12) 0.0075(12)
O29 0.063(3) 0.108(4) 0.059(3) -0.005(3) 0.035(3) 0.029(3)
O30 0.0261(19) 0.116(5) 0.048(3) 0.008(3) 0.0127(18) -0.003(2)
O31 0.047(3) 0.135(5) 0.077(3) 0.059(3) 0.035(3) 0.048(3)
O32 0.043(2) 0.080(3) 0.067(3) 0.000(3) 0.019(2) -0.009(2)
O33 0.039(3) 0.076(4) 0.042(3) 0.013(2) 0.011(2) -0.013(2)
O35 0.043(2) 0.046(2) 0.048(2) 0.0055(18) 0.0216(18) -0.0166(18)
O34 0.027(3) 0.055(5) 0.025(3) -0.005(3) 0.013(2) -0.001(3)
O37 0.037(4) 0.083(6) 0.081(7) 0.013(6) 0.010(5) -0.022(4)
O41C 0.112(13) 0.077(12) 0.24(2) -0.043(13) 0.112(15) -0.015(11)
O34B 0.030(5) 0.100(9) 0.060(7) 0.031(6) 0.019(5) 0.012(6)
O37B 0.046(5) 0.072(6) 0.079(9) -0.048(6) 0.019(6) -0.027(5)
O38B 0.036(4) 0.041(4) 0.042(4) -0.003(4) 0.015(4) -0.008(3)
O39B 0.033(4) 0.069(6) 0.054(6) -0.008(5) 0.009(4) 0.002(5)
O40B 0.100(7) 0.055(6) 0.050(6) -0.012(5) 0.019(6) 0.010(6)
O41B 0.119(12) 0.080(10) 0.23(2) -0.037(11) 0.108(14) -0.013(9)
O36 0.119(12) 0.101(12) 0.055(8) 0.033(8) 0.016(9) 0.049(9)
O38 0.050(4) 0.043(3) 0.040(3) -0.009(3) 0.014(3) -0.011(3)
O39 0.032(5) 0.054(6) 0.049(5) -0.016(4) 0.014(4) -0.004(4)
O39C 0.032(7) 0.044(8) 0.035(8) -0.026(6) 0.014(6) -0.015(6)
O40 0.062(5) 0.113(8) 0.076(6) 0.010(5) -0.007(5) 0.002(5)
O41 0.046(3) 0.021(2) 0.035(3) 0.000(2) 0.020(3) 0.001(2)

loop_
_atom_type_symbol
_atom_type_description
_atom_type_scat_dispersion_real
_atom_type_scat_dispersion_imag
_atom_type_scat_source
C C 0.0033 0.0016 'International Tables Vol C Tables 4.2.6.8 and 6.1.1.4'
H H 0.0000 0.0000 'International Tables Vol C Tables 4.2.6.8 and 6.1.1.4'
N N 0.0061 0.0033 'International Tables Vol C Tables 4.2.6.8 and 6.1.1.4'
O O 0.0106 0.0060 'International Tables Vol C Tables 4.2.6.8 and 6.1.1.4'
Cr Cr 0.3209 0.6236 'International Tables Vol C Tables 4.2.6.8 and 6.1.1.4'
Cu Cu 0.3201 1.2651 'International Tables Vol C Tables 4.2.6.8 and 6.1.1.4'
Gd Gd -0.1653 3.9035 'International Tables Vol C Tables 4.2.6.8 and 6.1.1.4'

loop_
_geom_angle_atom_site_label_1
_geom_angle_atom_site_label_2
_geom_angle_atom_site_label_3
_geom_angle
_geom_angle_site_symmetry_1
_geom_angle_site_symmetry_3
_geom_angle_publ_flag
N1 C1 O2 123.4(4) . . ?
N1 C1 C2 116.1(3) . . ?
O2 C1 C2 120.5(3) . . ?
N2 C2 C1 110.4(3) . . ?
N2 C2 H2A 109.6 . . ?
C1 C2 H2A 109.6 . . ?
N2 C2 H2B 109.6 . . ?
C1 C2 H2B 109.6 . . ?
H2A C2 H2B 108.1 . . ?
N3 C3 O4 124.3(4) . . ?
N3 C3 C4 116.1(4) . . ?
O4 C3 C4 119.7(4) . . ?
N4 C4 C3 110.5(3) . . ?
N4 C4 H4A 109.5 . . ?
C3 C4 H4A 109.5 . . ?
N4 C4 H4B 109.5 . . ?
C3 C4 H4B 109.5 . . ?
H4A C4 H4B 108.1 . . ?
N5 C5 O6 123.9(3) . . ?
N5 C5 C6 115.0(3) . . ?
O6 C5 C6 121.0(3) . . ?
N6 C6 C5 110.0(3) . . ?
N6 C6 H6A 109.7 . . ?
C5 C6 H6A 109.7 . . ?
N6 C6 H6B 109.7 . . ?
C5 C6 H6B 109.7 . . ?
H6A C6 H6B 108.2 . . ?
N7 C7 O8 124.4(4) . . ?
N7 C7 C8 115.6(4) . . ?
O8 C7 C8 120.0(4) . . ?
N8 C8 C7 109.2(4) . . ?
N8 C8 H8A 109.8 . . ?
C7 C8 H8A 109.8 . . ?
N8 C8 H8B 109.8 . . ?
C7 C8 H8B 109.8 . . ?
H8A C8 H8B 108.3 . . ?
O10 C9 N9 123.9(4) . . ?
O10 C9 C10 120.9(3) . . ?
N9 C9 C10 115.2(4) . . ?
N10 C10 C9 110.4(3) . . ?
N10 C10 H10A 109.6 . . ?
C9 C10 H10A 109.6 . . ?
N10 C10 H10B 109.6 . . ?
C9 C10 H10B 109.6 . . ?
H10A C10 H10B 108.1 . . ?
O17 C11 O19 127.1(4) . . ?
O17 C11 C12 118.0(3) . . ?
O19 C11 C12 114.9(3) . . ?
O18 C12 O20 126.0(4) . . ?
O18 C12 C11 118.7(3) . . ?
O20 C12 C11 115.2(3) . . ?
O23 C13 O21 125.2(4) . . ?
O23 C13 C14 121.0(4) . . ?
O21 C13 C14 113.8(4) . . ?
O24 C14 O22 125.6(4) . . ?
O24 C14 C13 120.8(4) . . ?
O22 C14 C13 113.6(4) . . ?
O27 C15 O25 126.0(4) . . ?
O27 C15 C16 120.0(4) . . ?
O25 C15 C16 114.0(4) . . ?
O28 C16 O26 126.2(3) . . ?
O28 C16 C15 119.7(4) . . ?
O26 C16 C15 114.1(4) . . ?
O21 Cr1 O25 89.42(13) . . ?
O21 Cr1 O22 82.49(12) . . ?
O25 Cr1 O22 96.26(14) . . ?
O21 Cr1 O19 91.91(12) . . ?
O25 Cr1 O19 90.86(13) . . ?
O22 Cr1 O19 170.88(13) . . ?
O21 Cr1 O26 171.10(12) . . ?
O25 Cr1 O26 82.28(12) . . ?
O22 Cr1 O26 95.18(13) . . ?
O19 Cr1 O26 91.42(12) . . ?
O21 Cr1 O20 97.19(12) . . ?
O25 Cr1 O20 170.72(13) . . ?
O22 Cr1 O20 91.07(13) . . ?
O19 Cr1 O20 82.46(11) . . ?
O26 Cr1 O20 91.42(11) . . ?
N9 Cu1 O2 168.86(13) . . ?
N9 Cu1 O1 91.02(12) . . ?
O2 Cu1 O1 84.49(12) . . ?
N9 Cu1 N10 82.93(14) . . ?
O2 Cu1 N10 100.10(14) . . ?
O1 Cu1 N10 170.37(13) . . ?
N9 Cu1 O14 102.31(12) . 4_475 ?
O2 Cu1 O14 88.63(11) . 4_475 ?
O1 Cu1 O14 102.38(12) . 4_475 ?
N10 Cu1 O14 86.27(12) . 4_475 ?
N1 Cu2 O4 173.31(16) . . ?
N1 Cu2 O3 89.91(12) . . ?
O4 Cu2 O3 86.02(12) . . ?
N1 Cu2 N2 83.52(14) . . ?
O4 Cu2 N2 100.49(14) . . ?
O3 Cu2 N2 173.42(13) . . ?
N1 Cu2 O16 97.3(2) . . ?
O4 Cu2 O16 77.2(2) . . ?
O3 Cu2 O16 87.67(18) . . ?
N2 Cu2 O16 92.8(2) . . ?
N3 Cu3 O5 90.44(12) . . ?
N3 Cu3 O6 170.17(12) . . ?
O5 Cu3 O6 84.48(11) . . ?
N3 Cu3 N4 83.58(13) . . ?
O5 Cu3 N4 169.11(14) . . ?
O6 Cu3 N4 100.03(12) . . ?
N3 Cu3 O12 95.0(3) . . ?
O5 Cu3 O12 90.7(3) . . ?
O6 Cu3 O12 93.4(3) . . ?
N4 Cu3 O12 98.8(3) . . ?
N5 Cu4 O7 91.07(12) . . ?
N5 Cu4 O8 175.62(14) . . ?
O7 Cu4 O8 85.19(12) . . ?
N5 Cu4 N6 83.35(14) . . ?
O7 Cu4 N6 171.19(13) . . ?
O8 Cu4 N6 100.09(13) . . ?
N7 Cu5 O9 90.40(13) . . ?
N7 Cu5 O10 173.55(14) . . ?
O9 Cu5 O10 85.18(12) . . ?
N7 Cu5 N8 83.03(15) . . ?
O9 Cu5 N8 171.70(15) . . ?
O10 Cu5 N8 100.92(14) . . ?
N7 Cu5 O15 87.23(13) . . ?
O9 Cu5 O15 103.34(12) . . ?
O10 Cu5 O15 98.35(12) . . ?
N8 Cu5 O15 81.48(17) . . ?
O11 Gd1 O5 79.45(11) . . ?
O11 Gd1 O13 141.07(10) . . ?
O5 Gd1 O13 135.49(10) . . ?
O11 Gd1 O7 75.42(12) . . ?
O5 Gd1 O7 72.22(9) . . ?
O13 Gd1 O7 97.18(9) . . ?
O11 Gd1 O1 86.45(12) . . ?
O5 Gd1 O1 140.97(9) . . ?
O13 Gd1 O1 74.08(9) . . ?
O7 Gd1 O1 138.54(9) . . ?
O11 Gd1 O3 74.54(11) . . ?
O5 Gd1 O3 71.56(9) . . ?
O13 Gd1 O3 125.99(9) . . ?
O7 Gd1 O3 136.23(9) . . ?
O1 Gd1 O3 69.63(8) . . ?
O11 Gd1 O18 141.39(10) . . ?
O5 Gd1 O18 80.33(9) . . ?
O13 Gd1 O18 72.85(9) . . ?
O7 Gd1 O18 127.88(9) . . ?
O1 Gd1 O18 88.99(9) . . ?
O3 Gd1 O18 67.96(8) . . ?
O11 Gd1 O9 73.81(10) . . ?
O5 Gd1 O9 137.53(9) . . ?
O13 Gd1 O9 67.93(9) . . ?
O7 Gd1 O9 69.50(9) . . ?
O1 Gd1 O9 69.72(9) . . ?
O3 Gd1 O9 129.20(8) . . ?
O18 Gd1 O9 139.09(8) . . ?
O11 Gd1 O17 136.12(12) . . ?
O5 Gd1 O17 68.95(9) . . ?
O13 Gd1 O17 67.27(9) . . ?
O7 Gd1 O17 66.56(9) . . ?
O1 Gd1 O17 136.95(9) . . ?
O3 Gd1 O17 120.04(8) . . ?
O18 Gd1 O17 62.43(8) . . ?
O9 Gd1 O17 110.37(9) . . ?
C1 N1 O1 115.5(3) . . ?
C1 N1 Cu2 119.1(3) . . ?
O1 N1 Cu2 125.4(2) . . ?
C2 N2 Cu2 110.6(3) . . ?
C2 N2 H2C 109.5 . . ?
Cu2 N2 H2C 109.5 . . ?
C2 N2 H2D 109.5 . . ?
Cu2 N2 H2D 109.5 . . ?
H2C N2 H2D 108.1 . . ?
C3 N3 O3 115.5(3) . . ?
C3 N3 Cu3 118.6(3) . . ?
O3 N3 Cu3 125.8(2) . . ?
C4 N4 Cu3 111.1(2) . . ?
C4 N4 H4C 109.4 . . ?
Cu3 N4 H4C 109.4 . . ?
C4 N4 H4D 109.4 . . ?
Cu3 N4 H4D 109.4 . . ?
H4C N4 H4D 108.0 . . ?
C5 N5 O5 115.2(3) . . ?
C5 N5 Cu4 118.9(3) . . ?
O5 N5 Cu4 123.8(2) . . ?
C6 N6 Cu4 110.2(2) . . ?
C6 N6 H6C 109.6 . . ?
Cu4 N6 H6C 109.6 . . ?
C6 N6 H6D 109.6 . . ?
Cu4 N6 H6D 109.6 . . ?
H6C N6 H6D 108.1 . . ?
C7 N7 O7 115.4(3) . . ?
C7 N7 Cu5 118.6(3) . . ?
O7 N7 Cu5 125.6(2) . . ?
C8 N8 Cu5 110.0(3) . . ?
C8 N8 H8C 109.7 . . ?
Cu5 N8 H8C 109.7 . . ?
C8 N8 H8D 109.7 . . ?
Cu5 N8 H8D 109.7 . . ?
H8C N8 H8D 108.2 . . ?
C9 N9 O9 115.5(3) . . ?
C9 N9 Cu1 118.8(3) . . ?
O9 N9 Cu1 125.6(2) . . ?
C10 N10 Cu1 110.0(2) . . ?
C10 N10 H10C 109.7 . . ?
Cu1 N10 H10C 109.7 . . ?
C10 N10 H10D 109.7 . . ?
Cu1 N10 H10D 109.7 . . ?
H10C N10 H10D 108.2 . . ?
N1 O1 Cu1 108.1(2) . . ?
N1 O1 Gd1 125.5(2) . . ?
Cu1 O1 Gd1 126.37(12) . . ?
C1 O2 Cu1 107.9(2) . . ?
N3 O3 Cu2 107.4(2) . . ?
N3 O3 Gd1 121.38(19) . . ?
Cu2 O3 Gd1 127.36(12) . . ?
C3 O4 Cu2 106.6(3) . . ?
N5 O5 Cu3 109.2(2) . . ?
N5 O5 Gd1 121.8(2) . . ?
Cu3 O5 Gd1 128.29(13) . . ?
C5 O6 Cu3 106.9(2) . . ?
N7 O7 Cu4 107.9(2) . . ?
N7 O7 Gd1 125.7(2) . . ?
Cu4 O7 Gd1 124.29(12) . . ?
C7 O8 Cu4 106.7(3) . . ?
N9 O9 Cu5 107.7(2) . . ?
N9 O9 Gd1 121.4(2) . . ?
Cu5 O9 Gd1 123.42(12) . . ?
C9 O10 Cu5 106.9(2) . . ?
Gd1 O11 H11A 118(4) . . ?
Gd1 O11 H11B 120(4) . . ?
H11A O11 H11B 108(3) . . ?
Cu3 O12 H12A 121(5) . . ?
Cu3 O12 H12B 123(5) . . ?
H12A O12 H12B 108(3) . . ?
H12C O12B H12D 107(3) . . ?
Gd1 O13 H13A 121(3) . . ?
Gd1 O13 H13B 117(3) . . ?
H13A O13 H13B 108(3) . . ?
Cu1 O14 H14A 110(4) 4_676 . ?
Cu1 O14 H14B 112(4) 4_676 . ?
H14A O14 H14B 110(3) . . ?
Cu5 O15 H15A 85(4) . . ?
Cu5 O15 H15B 175(4) . . ?
H15A O15 H15B 99(3) . . ?
Cu2 O16 H16A 65.2 . . ?
Cu2 O16 H16B 100.5 . . ?
H16A O16 H16B 107.2 . . ?
H16C O16B H16D 102.7 . . ?
H16C O16B H41C 62.3 . . ?
H16D O16B H41C 161.8 . . ?
C11 O17 Gd1 116.8(2) . . ?
C12 O18 Gd1 121.8(2) . . ?
C11 O19 Cr1 113.8(2) . . ?
C12 O20 Cr1 113.5(2) . . ?
C13 O21 Cr1 115.2(3) . . ?
C14 O22 Cr1 114.4(3) . . ?
C15 O25 Cr1 114.5(2) . . ?
C16 O26 Cr1 114.0(2) . . ?
H29A O29 H29B 110(3) . . ?
H30A O30 H30B 109(3) . . ?
H31A O31 H31B 108(3) . . ?
H32A O32 H32B 104(3) . . ?
H33A O33 H33B 104(3) . . ?
H35A O35 H35B 110(7) . . ?
H34A O34 H34B 106(3) . . ?
H37A O37 H37B 106(3) . . ?
H41E O41C H41F 108.3 . . ?
H34C O34B H34D 107(4) . . ?
H37C O37B H37D 107(3) . . ?
H38C O38B H38D 108(3) . . ?
H39C O39B H39D 107(3) . . ?
H40C O40B H40D 103.3 . . ?
H41C O41B H41D 108.0 . . ?
H36A O36 H36B 108.0 . . ?
H38A O38 H38B 111(4) . . ?
H39A O39 H39B 109(4) . . ?
H39E O39C H39F 108(4) . . ?
H40A O40 H40B 102.3 . . ?
H41A O41 H41B 108(3) . . ?

loop_
_geom_bond_atom_site_label_1
_geom_bond_atom_site_label_2
_geom_bond_distance
_geom_bond_site_symmetry_2
_geom_bond_publ_flag
C1 N1 1.288(5) . ?
C1 O2 1.300(5) . ?
C1 C2 1.511(6) . ?
C2 N2 1.487(5) . ?
C2 H2A 0.9900 . ?
C2 H2B 0.9900 . ?
C3 N3 1.294(5) . ?
C3 O4 1.300(5) . ?
C3 C4 1.508(6) . ?
C4 N4 1.481(5) . ?
C4 H4A 0.9900 . ?
C4 H4B 0.9900 . ?
C5 N5 1.282(4) . ?
C5 O6 1.300(4) . ?
C5 C6 1.513(5) . ?
C6 N6 1.492(5) . ?
C6 H6A 0.9900 . ?
C6 H6B 0.9900 . ?
C7 N7 1.286(5) . ?
C7 O8 1.303(5) . ?
C7 C8 1.516(6) . ?
C8 N8 1.489(6) . ?
C8 H8A 0.9900 . ?
C8 H8B 0.9900 . ?
C9 O10 1.292(5) . ?
C9 N9 1.300(5) . ?
C9 C10 1.511(6) . ?
C10 N10 1.484(6) . ?
C10 H10A 0.9900 . ?
C10 H10B 0.9900 . ?
C11 O17 1.228(5) . ?
C11 O19 1.282(4) . ?
C11 C12 1.536(5) . ?
C12 O18 1.242(4) . ?
C12 O20 1.279(4) . ?
C13 O23 1.227(5) . ?
C13 O21 1.277(5) . ?
C13 C14 1.558(6) . ?
C14 O24 1.218(6) . ?
C14 O22 1.286(6) . ?
C15 O27 1.224(5) . ?
C15 O25 1.287(5) . ?
C15 C16 1.554(5) . ?
C16 O28 1.227(5) . ?
C16 O26 1.283(5) . ?
Cr1 O21 1.953(3) . ?
Cr1 O25 1.969(3) . ?
Cr1 O22 1.977(3) . ?
Cr1 O19 1.984(3) . ?
Cr1 O26 1.985(3) . ?
Cr1 O20 1.993(3) . ?
Cu1 N9 1.906(3) . ?
Cu1 O2 1.942(3) . ?
Cu1 O1 1.943(3) . ?
Cu1 N10 2.015(3) . ?
Cu1 O14 2.434(3) 4_475 ?
Cu2 N1 1.901(3) . ?
Cu2 O4 1.929(3) . ?
Cu2 O3 1.929(3) . ?
Cu2 N2 2.013(3) . ?
Cu2 O16 2.566(8) . ?
Cu3 N3 1.905(3) . ?
Cu3 O5 1.915(3) . ?
Cu3 O6 1.962(3) . ?
Cu3 N4 2.003(3) . ?
Cu3 O12 2.368(6) . ?
Cu4 N5 1.894(3) . ?
Cu4 O7 1.938(3) . ?
Cu4 O8 1.942(3) . ?
Cu4 N6 2.014(3) . ?
Cu5 N7 1.900(3) . ?
Cu5 O9 1.932(3) . ?
Cu5 O10 1.953(3) . ?
Cu5 N8 1.996(4) . ?
Cu5 O15 2.663(5) . ?
Gd1 O11 2.393(3) . ?
Gd1 O5 2.396(3) . ?
Gd1 O13 2.402(3) . ?
Gd1 O7 2.415(3) . ?
Gd1 O1 2.458(3) . ?
Gd1 O3 2.482(3) . ?
Gd1 O18 2.535(3) . ?
Gd1 O9 2.561(3) . ?
Gd1 O17 2.691(3) . ?
N1 O1 1.398(4) . ?
N2 H2C 0.9100 . ?
N2 H2D 0.9100 . ?
N3 O3 1.394(4) . ?
N4 H4C 0.9100 . ?
N4 H4D 0.9100 . ?
N5 O5 1.393(4) . ?
N6 H6C 0.9100 . ?
N6 H6D 0.9100 . ?
N7 O7 1.391(4) . ?
N8 H8C 0.9100 . ?
N8 H8D 0.9100 . ?
N9 O9 1.398(4) . ?
N10 H10C 0.9100 . ?
N10 H10D 0.9100 . ?
O11 H11A 0.833(19) . ?
O11 H11B 0.840(19) . ?
O12 H12A 0.85(2) . ?
O12 H12B 0.85(2) . ?
O12B H12C 0.85(2) . ?
O12B H12D 0.840(19) . ?
O13 H13A 0.838(18) . ?
O13 H13B 0.839(19) . ?
O14 H14A 0.829(19) . ?
O14 H14B 0.834(19) . ?
O15 H15A 0.869(19) . ?
O15 H15B 0.875(19) . ?
O16 H16A 0.8482 . ?
O16 H16B 0.8416 . ?
O16B H16C 0.8710 . ?
O16B H16D 0.8601 . ?
O29 H29A 0.844(18) . ?
O29 H29B 0.83(2) . ?
O30 H30A 0.84(2) . ?
O30 H30B 0.84(2) . ?
O31 H31A 0.84(2) . ?
O31 H31B 0.84(2) . ?
O32 H32A 0.900(17) . ?
O32 H32B 0.846(18) . ?
O33 H33A 0.849(15) . ?
O33 H33B 0.86(2) . ?
O35 H35A 0.85(2) . ?
O35 H35B 0.87(2) . ?
O34 H34A 0.842(17) . ?
O34 H34B 0.858(17) . ?
O37 H37A 0.856(18) . ?
O37 H37B 0.84(2) . ?
O41C H41E 0.8395 . ?
O41C H41F 0.8402 . ?
O34B H34C 0.84(2) . ?
O34B H34D 0.84(2) . ?
O37B H37C 0.84(2) . ?
O37B H37D 0.85(2) . ?
O38B H38C 0.842(18) . ?
O38B H38D 0.846(19) . ?
O39B H39C 0.85(2) . ?
O39B H39D 0.85(2) . ?
O40B H40C 0.8726 . ?
O40B H40D 0.8765 . ?
O41B H41C 0.8385 . ?
O41B H41D 0.8432 . ?
O36 H36A 0.8423 . ?
O36 H36B 0.8403 . ?
O38 H38A 0.832(19) . ?
O38 H38B 0.841(18) . ?
O39 H39A 0.84(2) . ?
O39 H39B 0.84(2) . ?
O39C H39E 0.84(2) . ?
O39C H39F 0.84(2) . ?
O40 H40A 0.9107 . ?
O40 H40B 0.8469 . ?
O41 H41A 0.853(17) . ?
O41 H41B 0.825(18) . ?

loop_
_geom_torsion_atom_site_label_1
_geom_torsion_atom_site_label_2
_geom_torsion_atom_site_label_3
_geom_torsion_atom_site_label_4
_geom_torsion
_geom_torsion_site_symmetry_1
_geom_torsion_site_symmetry_2
_geom_torsion_site_symmetry_3
_geom_torsion_site_symmetry_4
_geom_torsion_publ_flag
N1 C1 C2 N2 -3.9(5) . . . . ?
O2 C1 C2 N2 175.9(4) . . . . ?
N3 C3 C4 N4 -2.4(7) . . . . ?
O4 C3 C4 N4 177.4(5) . . . . ?
N5 C5 C6 N6 15.8(5) . . . . ?
O6 C5 C6 N6 -165.9(3) . . . . ?
N7 C7 C8 N8 -10.0(6) . . . . ?
O8 C7 C8 N8 171.2(4) . . . . ?
O10 C9 C10 N10 -173.0(3) . . . . ?
N9 C9 C10 N10 7.6(5) . . . . ?
O17 C11 C12 O18 -3.9(5) . . . . ?
O19 C11 C12 O18 177.6(3) . . . . ?
O17 C11 C12 O20 176.1(3) . . . . ?
O19 C11 C12 O20 -2.5(5) . . . . ?
O23 C13 C14 O24 -5.1(10) . . . . ?
O21 C13 C14 O24 174.8(6) . . . . ?
O23 C13 C14 O22 174.1(6) . . . . ?
O21 C13 C14 O22 -6.1(8) . . . . ?
O27 C15 C16 O28 1.0(6) . . . . ?
O25 C15 C16 O28 -179.0(4) . . . . ?
O27 C15 C16 O26 -179.4(4) . . . . ?
O25 C15 C16 O26 0.6(5) . . . . ?
O2 C1 N1 O1 0.5(6) . . . . ?
C2 C1 N1 O1 -179.6(3) . . . . ?
O2 C1 N1 Cu2 179.5(3) . . . . ?
C2 C1 N1 Cu2 -0.6(5) . . . . ?
C1 C2 N2 Cu2 6.3(4) . . . . ?
O4 C3 N3 O3 0.2(7) . . . . ?
C4 C3 N3 O3 -180.0(4) . . . . ?
O4 C3 N3 Cu3 179.8(4) . . . . ?
C4 C3 N3 Cu3 -0.4(6) . . . . ?
C3 C4 N4 Cu3 3.9(5) . . . . ?
O6 C5 N5 O5 -0.5(5) . . . . ?
C6 C5 N5 O5 177.7(3) . . . . ?
O6 C5 N5 Cu4 163.5(3) . . . . ?
C6 C5 N5 Cu4 -18.3(4) . . . . ?
O7 Cu4 N5 C5 -175.6(3) . . . . ?
N6 Cu4 N5 C5 11.2(3) . . . . ?
O7 Cu4 N5 O5 -13.0(3) . . . . ?
N6 Cu4 N5 O5 173.8(3) . . . . ?
C5 C6 N6 Cu4 -6.8(4) . . . . ?
O8 C7 N7 O7 0.6(6) . . . . ?
C8 C7 N7 O7 -178.2(4) . . . . ?
O8 C7 N7 Cu5 174.4(3) . . . . ?
C8 C7 N7 Cu5 -4.5(5) . . . . ?
O9 Cu5 N7 C7 -172.6(3) . . . . ?
N8 Cu5 N7 C7 12.5(3) . . . . ?
O15 Cu5 N7 C7 -69.2(3) . . . . ?
O9 Cu5 N7 O7 0.5(3) . . . . ?
N8 Cu5 N7 O7 -174.4(3) . . . . ?
O15 Cu5 N7 O7 103.9(3) . . . . ?
C7 C8 N8 Cu5 18.5(6) . . . . ?
O10 C9 N9 O9 2.0(5) . . . . ?
C10 C9 N9 O9 -178.6(3) . . . . ?
O10 C9 N9 Cu1 -174.2(3) . . . . ?
C10 C9 N9 Cu1 5.2(4) . . . . ?
C9 C10 N10 Cu1 -15.6(4) . . . . ?
C1 N1 O1 Cu1 5.0(4) . . . . ?
Cu2 N1 O1 Cu1 -173.91(19) . . . . ?
C1 N1 O1 Gd1 -171.7(3) . . . . ?
Cu2 N1 O1 Gd1 9.4(4) . . . . ?
N1 C1 O2 Cu1 -5.7(5) . . . . ?
C2 C1 O2 Cu1 174.4(3) . . . . ?
C3 N3 O3 Cu2 -3.3(4) . . . . ?
Cu3 N3 O3 Cu2 177.16(18) . . . . ?
C3 N3 O3 Gd1 -162.6(3) . . . . ?
Cu3 N3 O3 Gd1 17.8(4) . . . . ?
N3 C3 O4 Cu2 3.0(6) . . . . ?
C4 C3 O4 Cu2 -176.8(4) . . . . ?
C5 N5 O5 Cu3 4.5(4) . . . . ?
Cu4 N5 O5 Cu3 -158.61(18) . . . . ?
C5 N5 O5 Gd1 -166.4(2) . . . . ?
Cu4 N5 O5 Gd1 30.4(4) . . . . ?
N5 C5 O6 Cu3 -3.7(4) . . . . ?
C6 C5 O6 Cu3 178.2(3) . . . . ?
C7 N7 O7 Cu4 -4.6(4) . . . . ?
Cu5 N7 O7 Cu4 -177.83(18) . . . . ?
C7 N7 O7 Gd1 -168.6(3) . . . . ?
Cu5 N7 O7 Gd1 18.1(4) . . . . ?
N7 C7 O8 Cu4 3.7(5) . . . . ?
C8 C7 O8 Cu4 -177.5(4) . . . . ?
C9 N9 O9 Cu5 -7.7(4) . . . . ?
Cu1 N9 O9 Cu5 168.21(17) . . . . ?
C9 N9 O9 Gd1 -158.3(2) . . . . ?
Cu1 N9 O9 Gd1 17.5(4) . . . . ?
N9 C9 O10 Cu5 4.9(4) . . . . ?
C10 C9 O10 Cu5 -174.5(3) . . . . ?
O19 C11 O17 Gd1 -167.8(3) . . . . ?
C12 C11 O17 Gd1 13.9(4) . . . . ?
O20 C12 O18 Gd1 170.6(3) . . . . ?
C11 C12 O18 Gd1 -9.5(4) . . . . ?
O17 C11 O19 Cr1 -175.2(3) . . . . ?
C12 C11 O19 Cr1 3.2(4) . . . . ?
O18 C12 O20 Cr1 -179.6(3) . . . . ?
C11 C12 O20 Cr1 0.4(4) . . . . ?
O23 C13 O21 Cr1 -171.7(5) . . . . ?
C14 C13 O21 Cr1 8.4(6) . . . . ?
O24 C14 O22 Cr1 179.8(6) . . . . ?
C13 C14 O22 Cr1 0.7(6) . . . . ?
O27 C15 O25 Cr1 -172.6(4) . . . . ?
C16 C15 O25 Cr1 7.4(4) . . . . ?
O28 C16 O26 Cr1 171.4(3) . . . . ?
C15 C16 O26 Cr1 -8.2(4) . . . . ?
